data_7717023
loop_
_publ_author_name
'Schulz, Annika'
'Hadlington, Terrance J.'

_publ_section_title
;
 Analogous carbene-stabilised
 [M<sup>I</sup>-(&#x3b7;<sup>6</sup>-tol)]<sup>+</sup> cations (M = Fe,
 Co, Ni): synthetic access and [carbene&#xb7;M<sup>I</sup>]<sup>+</sup>
 transfer.
;
_journal_issue 38
_journal_name_full 'Dalton transactions (Cambridge, England : 2003)'
_journal_page_first 15795
_journal_page_last 15800
_journal_paper_doi 10.1039/d4dt02372b
_journal_volume 53
_journal_year 2024
_chemical_formula_moiety 'C66 H56 B F24 Fe N2'
_chemical_formula_sum 'C66 H56 B F24 Fe N2'
_chemical_formula_weight 1399.78
_space_group_crystal_system monoclinic
_space_group_IT_number 14
_space_group_name_Hall '-P 2ybc'
_space_group_name_H-M_alt 'P 1 21/c 1'
_atom_sites_solution_hydrogens geom
_audit_creation_method SHELXL-2018/3
_audit_update_record
;
2024-08-14 deposited with the CCDC.	2024-09-13 downloaded from the CCDC.
;
_cell_angle_alpha 90
_cell_angle_beta 101.28(3)
_cell_angle_gamma 90
_cell_formula_units_Z 4
_cell_length_a 13.028(3)
_cell_length_b 19.334(4)
_cell_length_c 25.637(5)
_cell_measurement_reflns_used 2000
_cell_measurement_temperature 150(2)
_cell_measurement_theta_max 32.50
_cell_measurement_theta_min 1.92
_cell_volume 6333(2)
_computing_structure_refinement 'SHELXL-2018/3 (Sheldrick, 2018)'
_computing_structure_solution 'SHELXT 2018/2 (Sheldrick, 2018)'
_diffrn_ambient_temperature 150(2)
_diffrn_detector Pilatus300K
_diffrn_detector_area_resol_mean 5.81
_diffrn_measured_fraction_theta_full 0.999
_diffrn_measured_fraction_theta_max 0.999
_diffrn_measurement_device_type 'STOE StadiVari'
_diffrn_measurement_method '\w scans'
_diffrn_radiation_collimation '0.6 mm diameter'
_diffrn_radiation_monochromator 'Graded multilayer mirror'
_diffrn_radiation_type 'Mo K\a'
_diffrn_radiation_wavelength 0.71073
_diffrn_reflns_av_R_equivalents 0.0615
_diffrn_reflns_av_unetI/netI 0.0960
_diffrn_reflns_Laue_measured_fraction_full 0.999
_diffrn_reflns_Laue_measured_fraction_max 0.999
_diffrn_reflns_limit_h_max 15
_diffrn_reflns_limit_h_min -16
_diffrn_reflns_limit_k_max 23
_diffrn_reflns_limit_k_min -23
_diffrn_reflns_limit_l_max 31
_diffrn_reflns_limit_l_min -31
_diffrn_reflns_number 35364
_diffrn_reflns_point_group_measured_fraction_full 0.999
_diffrn_reflns_point_group_measured_fraction_max 0.999
_diffrn_reflns_theta_full 25.242
_diffrn_reflns_theta_max 25.999
_diffrn_reflns_theta_min 1.932
_diffrn_source 'Genix 3D HF Mo'
_diffrn_source_current 1.000
_diffrn_source_power 0.050
_diffrn_source_voltage 50
_exptl_absorpt_coefficient_mu 0.352
_exptl_absorpt_correction_T_max 1.000
_exptl_absorpt_correction_T_min 0.863
_exptl_absorpt_correction_type empirical
_exptl_absorpt_process_details 'STOE X-AREA 1.76'
_exptl_crystal_colour purple
_exptl_crystal_density_diffrn 1.468
_exptl_crystal_description block
_exptl_crystal_F_000 2852
_exptl_crystal_size_max 0.42
_exptl_crystal_size_mid 0.32
_exptl_crystal_size_min 0.31
_refine_diff_density_max 0.582
_refine_diff_density_min -0.417
_refine_diff_density_rms 0.058
_refine_ls_extinction_method none
_refine_ls_goodness_of_fit_ref 0.936
_refine_ls_hydrogen_treatment constr
_refine_ls_matrix_type full
_refine_ls_number_parameters 881
_refine_ls_number_reflns 12430
_refine_ls_number_restraints 6
_refine_ls_restrained_S_all 0.937
_refine_ls_R_factor_all 0.1333
_refine_ls_R_factor_gt 0.0577
_refine_ls_shift/su_max 0.001
_refine_ls_shift/su_mean 0.000
_refine_ls_structure_factor_coef Fsqd
_refine_ls_weighting_details 'w=1/[\s^2^(Fo^2^)+(0.0724P)^2^] where P=(Fo^2^+2Fc^2^)/3'
_refine_ls_weighting_scheme calc
_refine_ls_wR_factor_gt 0.1285
_refine_ls_wR_factor_ref 0.1554
_reflns_Friedel_coverage 0.000
_reflns_number_gt 6096
_reflns_number_total 12430
_reflns_threshold_expression 'I > 2\s(I)'
_cod_data_source_file d4dt02372b2.cif
_cod_data_source_block 1
_cod_depositor_comments 'Adding full bibliography for 7717023--7717028.cif.'
_cod_original_sg_symbol_H-M 'P 21/c'
_cod_database_code 7717023
_shelx_shelxl_version_number 2018/3
_shelx_space_group_comment
;
The symmetry employed for this shelxl refinement is uniquely defined
by the following loop, which should always be used as a source of
symmetry information in preference to the above space-group names.
They are only intended as comments.
;

loop_
_space_group_symop_operation_xyz
'x, y, z'
'-x, y+1/2, -z+1/2'
'-x, -y, -z'
'x, -y-1/2, z-1/2'

loop_
_atom_site_label
_atom_site_type_symbol
_atom_site_fract_x
_atom_site_fract_y
_atom_site_fract_z
_atom_site_U_iso_or_equiv
_atom_site_adp_type
_atom_site_occupancy
_atom_site_site_symmetry_order
_atom_site_calc_flag
_atom_site_refinement_flags_posn
_atom_site_refinement_flags_adp
_atom_site_refinement_flags_occupancy
_atom_site_disorder_assembly
_atom_site_disorder_group
Fe1 Fe 0.95688(4) 0.20301(3) 0.38294(2) 0.04432(18) Uani 1 1 d . . . . .
F10 F 0.83848(16) 0.40224(12) 0.15518(8) 0.0455(6) Uani 1 1 d . . . . .
F11 F 0.91163(15) 0.34721(12) 0.22577(9) 0.0461(6) Uani 1 1 d . . . . .
F12 F 0.88714(16) 0.45708(12) 0.22931(9) 0.0475(6) Uani 1 1 d . . . . .
F2 F 0.22017(17) 0.44030(12) 0.15773(10) 0.0526(6) Uani 1 1 d . . . . .
F14 F 0.5213(2) 0.12339(14) 0.35344(9) 0.0611(7) Uani 1 1 d . . . . .
F13 F 0.62953(18) 0.04041(15) 0.35941(9) 0.0662(8) Uani 1 1 d . . . . .
F15 F 0.4759(2) 0.02990(15) 0.31237(10) 0.0694(8) Uani 1 1 d . . . . .
F4 F 0.2099(2) 0.08323(14) 0.20840(12) 0.0607(10) Uani 0.877(5) 1 d . . P A 1
F7 F 0.46841(18) 0.44812(15) 0.30996(10) 0.0670(8) Uani 1 1 d . . . . .
N1 N 1.0585(2) 0.29034(16) 0.48098(11) 0.0281(7) Uani 1 1 d . . . . .
N2 N 1.1688(2) 0.22362(16) 0.45397(11) 0.0296(7) Uani 1 1 d . . . . .
F21 F 0.47555(19) 0.38861(17) -0.03926(11) 0.0792(9) Uani 1 1 d . . . . .
F1 F 0.1030(2) 0.39439(15) 0.19331(13) 0.0920(11) Uani 1 1 d . . . . .
F3 F 0.0946(2) 0.38763(14) 0.11032(12) 0.0849(10) Uani 1 1 d . . . . .
F6 F 0.0715(2) 0.13834(17) 0.19531(19) 0.0887(15) Uani 0.877(5) 1 d . . P A 1
C40 C 0.3278(3) 0.31554(19) 0.16689(13) 0.0292(8) Uani 1 1 d . . . . .
H40 H 0.364079 0.357413 0.163476 0.035 Uiso 1 1 calc R U . . .
C39 C 0.2202(3) 0.31820(18) 0.16462(13) 0.0287(8) Uani 1 1 d . . . . .
C44 C 0.5458(2) 0.35352(19) 0.24505(13) 0.0284(8) Uani 1 1 d . . . . .
H44 H 0.480382 0.343211 0.254371 0.034 Uiso 1 1 calc R U . . .
C47 C 0.7378(2) 0.38441(19) 0.22150(13) 0.0290(8) Uani 1 1 d . . . . .
F8 F 0.5978(3) 0.4115(2) 0.36243(10) 0.1219(16) Uani 1 1 d . . . . .
C43 C 0.5763(2) 0.31615(18) 0.20410(13) 0.0276(8) Uani 1 1 d . . . . .
C51 C 0.5668(3) 0.18178(19) 0.20283(13) 0.0303(9) Uani 1 1 d . . . . .
C21 C 1.2090(3) 0.1731(2) 0.42085(14) 0.0305(8) Uani 1 1 d . . . . .
C38 C 0.1643(3) 0.2577(2) 0.16845(13) 0.0308(9) Uani 1 1 d . . . . .
H38 H 0.090983 0.259116 0.167169 0.037 Uiso 1 1 calc R U . . .
F9 F 0.6054(3) 0.50656(18) 0.32339(15) 0.1263(16) Uani 1 1 d . . . . .
C48 C 0.6754(3) 0.33306(19) 0.19394(14) 0.0303(8) Uani 1 1 d . . . . .
H48 H 0.700739 0.308269 0.167050 0.036 Uiso 1 1 calc R U . . .
C37 C 0.2173(3) 0.1956(2) 0.17412(13) 0.0294(8) Uani 1 1 d . . . . .
C36 C 0.3255(3) 0.1936(2) 0.17665(13) 0.0309(8) Uani 1 1 d . . . . .
H36 H 0.360053 0.150063 0.180291 0.037 Uiso 1 1 calc R U . . .
C56 C 0.5433(3) 0.15764(19) 0.25055(14) 0.0306(8) Uani 1 1 d . . . . .
H56 H 0.492041 0.181605 0.265300 0.037 Uiso 1 1 calc R U . . .
C55 C 0.5913(3) 0.10045(19) 0.27729(14) 0.0305(8) Uani 1 1 d . . . . .
C35 C 0.3847(3) 0.25362(19) 0.17400(13) 0.0292(8) Uani 1 1 d . . . . .
C1 C 1.0671(3) 0.24260(19) 0.44272(13) 0.0292(8) Uani 1 1 d . . . . .
C45 C 0.6077(3) 0.40535(19) 0.27269(13) 0.0299(8) Uani 1 1 d . . . . .
C4 C 0.9634(3) 0.33025(19) 0.47980(14) 0.0306(8) Uani 1 1 d . . . . .
C9 C 0.8963(3) 0.3115(2) 0.51422(14) 0.0337(9) Uani 1 1 d . . . . .
C011 C 1.2384(3) 0.1970(2) 0.37418(14) 0.0362(9) Uani 1 1 d . . . . .
C13 C 0.9216(3) 0.2525(2) 0.55386(14) 0.0349(9) Uani 1 1 d . . . . .
H13 H 0.999320 0.251808 0.566151 0.042 Uiso 1 1 calc R U . . .
F20 F 0.6323(2) 0.3583(2) -0.03066(14) 0.1296(17) Uani 1 1 d . . . . .
C53 C 0.6951(3) 0.0882(2) 0.21139(15) 0.0344(9) Uani 1 1 d . . . . .
F22 F 0.5399(3) 0.07028(19) 0.01719(17) 0.1173(13) Uani 1 1 d . . . . .
C50 C 0.8426(3) 0.3978(2) 0.20823(15) 0.0361(9) Uani 1 1 d . . . . .
C52 C 0.6460(3) 0.14536(19) 0.18485(14) 0.0321(9) Uani 1 1 d . . . . .
H52 H 0.666930 0.160395 0.153228 0.038 Uiso 1 1 calc R U . . .
C3 C 1.2228(3) 0.2579(2) 0.49846(14) 0.0348(9) Uani 1 1 d . . . . .
H3 H 1.294664 0.252558 0.514191 0.042 Uiso 1 1 calc R U . . .
C17 C 1.2111(3) 0.1036(2) 0.43529(15) 0.0355(9) Uani 1 1 d . . . . .
C46 C 0.7041(3) 0.4217(2) 0.26109(14) 0.0332(9) Uani 1 1 d . . . . .
H46 H 0.745952 0.457459 0.279740 0.040 Uiso 1 1 calc R U . . .
C59 C 0.5145(3) 0.2493(2) 0.10901(14) 0.0322(9) Uani 1 1 d . . . . .
C42 C 0.1610(3) 0.3845(2) 0.15804(16) 0.0403(10) Uani 1 1 d . . . . .
C54 C 0.6676(3) 0.0648(2) 0.25763(14) 0.0356(9) Uani 1 1 d . . . . .
H54 H 0.700349 0.025205 0.275546 0.043 Uiso 1 1 calc R U . . .
C5 C 0.9434(3) 0.3854(2) 0.44389(14) 0.0338(9) Uani 1 1 d . . . . .
F5 F 0.1283(5) 0.1023(2) 0.12910(13) 0.120(2) Uani 0.877(5) 1 d . . P A 1
F17 F 0.8531(3) 0.0871(2) 0.1815(2) 0.1073(19) Uani 0.877(5) 1 d . . P A 1
C2 C 1.1536(3) 0.3002(2) 0.51506(13) 0.0327(9) Uani 1 1 d . . . . .
H2 H 1.167541 0.330928 0.544521 0.039 Uiso 1 1 calc R U . . .
C8 C 0.8031(3) 0.3486(2) 0.50909(15) 0.0403(10) Uani 1 1 d . . . . .
H8 H 0.754823 0.337038 0.531102 0.048 Uiso 1 1 calc R U . . .
C41 C 0.1592(3) 0.1301(2) 0.17619(17) 0.0452(11) Uani 1 1 d D . . . .
C6 C 0.8490(3) 0.4202(2) 0.44062(15) 0.0410(10) Uani 1 1 d . . . . .
H6 H 0.831880 0.457194 0.416057 0.049 Uiso 1 1 calc R U . . .
C49 C 0.5704(3) 0.4426(2) 0.31640(16) 0.0442(10) Uani 1 1 d . . . . .
C60 C 0.5342(2) 0.3081(2) 0.08052(14) 0.0382(10) Uani 1 1 d . . . . .
H60 H 0.547023 0.351050 0.098583 0.046 Uiso 1 1 calc R U . . .
C58 C 0.5559(3) 0.0736(2) 0.32513(16) 0.0397(10) Uani 1 1 d . . . . .
C22 C 1.1877(3) 0.0795(2) 0.48866(16) 0.0430(10) Uani 1 1 d . . . . .
H22 H 1.140000 0.114060 0.500540 0.052 Uiso 1 1 calc R U . . .
F19 F 0.5844(4) 0.4224(2) 0.02796(13) 0.148(2) Uani 1 1 d . . . . .
C20 C 1.2650(3) 0.1469(2) 0.34033(16) 0.0460(11) Uani 1 1 d . . . . .
H20 H 1.283598 0.160878 0.307871 0.055 Uiso 1 1 calc R U . . .
C10 C 1.0235(3) 0.4099(2) 0.41186(14) 0.0381(9) Uani 1 1 d . . . . .
H10 H 1.074588 0.371563 0.411032 0.046 Uiso 1 1 calc R U . . .
F23 F 0.3822(3) 0.0927(3) -0.0004(2) 0.193(3) Uani 1 1 d . . . . .
C25 C 1.2420(3) 0.2735(2) 0.36021(15) 0.0426(10) Uani 1 1 d . . . . .
H25 H 1.238770 0.301024 0.392878 0.051 Uiso 1 1 calc R U . . .
C18 C 1.2401(3) 0.0564(2) 0.40003(17) 0.0477(11) Uani 1 1 d . . . . .
H18 H 1.242849 0.008584 0.408668 0.057 Uiso 1 1 calc R U . . .
C61 C 0.5355(3) 0.3050(3) 0.02597(15) 0.0500(12) Uani 1 1 d . . . . .
C64 C 0.4927(3) 0.1885(2) 0.07995(15) 0.0411(10) Uani 1 1 d . . . . .
H64 H 0.476402 0.148113 0.097791 0.049 Uiso 1 1 calc R U . . .
C11 C 0.9733(3) 0.4280(2) 0.35431(15) 0.0499(11) Uani 1 1 d . . . . .
H11A H 0.935475 0.387656 0.337141 0.075 Uiso 1 1 calc R U . . .
H11B H 1.028012 0.441338 0.334898 0.075 Uiso 1 1 calc R U . . .
H11C H 0.924411 0.466561 0.354080 0.075 Uiso 1 1 calc R U . . .
C57 C 0.7761(3) 0.0498(2) 0.18794(17) 0.0459(11) Uani 1 1 d . . . . .
C15 C 0.8736(3) 0.2622(2) 0.60307(16) 0.0516(12) Uani 1 1 d . . . . .
H15A H 0.890410 0.308598 0.617743 0.077 Uiso 1 1 calc R U . . .
H15B H 0.902132 0.227464 0.629805 0.077 Uiso 1 1 calc R U . . .
H15C H 0.797469 0.256914 0.593279 0.077 Uiso 1 1 calc R U . . .
C19 C 1.2653(3) 0.0777(2) 0.35253(17) 0.0488(11) Uani 1 1 d . . . . .
H19 H 1.282671 0.044451 0.328375 0.059 Uiso 1 1 calc R U . . .
C63 C 0.4938(3) 0.1843(3) 0.02590(17) 0.0509(12) Uani 1 1 d . . . . .
C7 C 0.7794(3) 0.4015(2) 0.47285(16) 0.0468(11) Uani 1 1 d . . . . .
H7 H 0.714829 0.425502 0.469857 0.056 Uiso 1 1 calc R U . . .
C30 C 0.8174(3) 0.1437(2) 0.38268(17) 0.0508(12) Uani 1 1 d . . . . .
H30 H 0.783812 0.131304 0.411059 0.061 Uiso 1 1 calc R U . . .
C14 C 0.8899(3) 0.1822(2) 0.52819(17) 0.0506(11) Uani 1 1 d . . . . .
H14A H 0.814215 0.181548 0.514420 0.076 Uiso 1 1 calc R U . . .
H14B H 0.908219 0.145561 0.554831 0.076 Uiso 1 1 calc R U . . .
H14C H 0.926908 0.174379 0.498916 0.076 Uiso 1 1 calc R U . . .
C62 C 0.5157(3) 0.2429(3) -0.00155(17) 0.0592(14) Uani 1 1 d . . . . .
H62 H 0.517068 0.240563 -0.038421 0.071 Uiso 1 1 calc R U . . .
B026 B 0.5102(3) 0.2510(2) 0.17278(16) 0.0299(9) Uani 1 1 d . . . . .
C27 C 1.1498(3) 0.2945(3) 0.31701(17) 0.0575(12) Uani 1 1 d . . . . .
H27A H 1.149823 0.266679 0.285059 0.086 Uiso 1 1 calc R U . . .
H27B H 1.155898 0.343583 0.308553 0.086 Uiso 1 1 calc R U . . .
H27C H 1.084426 0.286771 0.329597 0.086 Uiso 1 1 calc R U . . .
C29 C 0.7898(3) 0.2056(3) 0.35464(19) 0.0548(12) Uani 1 1 d . . . . .
F16 F 0.8172(5) -0.0019(3) 0.2174(2) 0.153(3) Uani 0.877(5) 1 d . . P A 1
C34 C 0.8415(4) 0.2234(3) 0.3130(2) 0.0694(16) Uani 1 1 d . . . . .
H34 H 0.824611 0.265508 0.294157 0.083 Uiso 1 1 calc R U . . .
C31 C 0.8940(4) 0.1002(3) 0.3691(2) 0.0667(14) Uani 1 1 d . . . . .
H31 H 0.912628 0.058536 0.388230 0.080 Uiso 1 1 calc R U . . .
F18 F 0.7368(3) 0.0228(4) 0.1424(2) 0.156(3) Uani 0.877(5) 1 d . . P A 1
C12 C 1.0835(4) 0.4718(3) 0.43981(18) 0.0632(14) Uani 1 1 d . . . . .
H12A H 1.034801 0.510044 0.441334 0.095 Uiso 1 1 calc R U . . .
H12B H 1.136911 0.486442 0.420015 0.095 Uiso 1 1 calc R U . . .
H12C H 1.117235 0.458561 0.476011 0.095 Uiso 1 1 calc R U . . .
C26 C 1.3453(4) 0.2914(3) 0.3424(2) 0.0684(14) Uani 1 1 d . . . . .
H26A H 1.404189 0.271119 0.367347 0.103 Uiso 1 1 calc R U . . .
H26B H 1.353618 0.341776 0.341774 0.103 Uiso 1 1 calc R U . . .
H26C H 1.343687 0.272751 0.306690 0.103 Uiso 1 1 calc R U . . .
C24 C 1.2877(3) 0.0762(3) 0.53036(17) 0.0566(12) Uani 1 1 d . . . . .
H24A H 1.337099 0.044389 0.518519 0.085 Uiso 1 1 calc R U . . .
H24B H 1.271783 0.059696 0.564026 0.085 Uiso 1 1 calc R U . . .
H24C H 1.318994 0.122427 0.535475 0.085 Uiso 1 1 calc R U . . .
C65 C 0.5557(4) 0.3688(4) -0.00330(19) 0.0742(18) Uani 1 1 d . . . . .
C66 C 0.4708(4) 0.1165(4) -0.0009(2) 0.084(2) Uani 1 1 d . . . . .
C23 C 1.1341(4) 0.0089(2) 0.4847(2) 0.0647(14) Uani 1 1 d . . . . .
H23A H 1.184124 -0.026975 0.479409 0.097 Uiso 1 1 calc R U . . .
H23B H 1.074740 0.008867 0.454602 0.097 Uiso 1 1 calc R U . . .
H23C H 1.108900 -0.000401 0.517646 0.097 Uiso 1 1 calc R U . . .
C32 C 0.9428(4) 0.1184(4) 0.3272(3) 0.0822(19) Uani 1 1 d . . . . .
H32 H 0.994161 0.088880 0.317471 0.099 Uiso 1 1 calc R U . . .
F24 F 0.4843(5) 0.1184(3) -0.05117(15) 0.179(2) Uani 1 1 d . . . . .
C33 C 0.9161(5) 0.1802(5) 0.2997(2) 0.088(2) Uani 1 1 d . . . . .
H33 H 0.949929 0.192527 0.271454 0.105 Uiso 1 1 calc R U . . .
C28 C 0.7112(4) 0.2534(3) 0.3700(3) 0.100(2) Uani 1 1 d . . . . .
H28A H 0.643170 0.246040 0.346496 0.150 Uiso 1 1 calc R U . . .
H28B H 0.733584 0.301336 0.366763 0.150 Uiso 1 1 calc R U . . .
H28C H 0.705127 0.244294 0.406889 0.150 Uiso 1 1 calc R U . . .
F16A F 0.7604(13) -0.0121(9) 0.1780(8) 0.018(4) Uiso 0.123(5) 1 d . . P A 2
F18A F 0.7888(15) 0.0732(10) 0.1395(7) 0.028(5) Uiso 0.123(5) 1 d . . P A 2
F17A F 0.8669(12) 0.0439(10) 0.2183(7) 0.022(5) Uiso 0.123(5) 1 d . . P A 2
F6A F 0.0497(6) 0.1276(11) 0.1489(9) 0.064(7) Uiso 0.123(5) 1 d D . P A 2
F5A F 0.1945(15) 0.0793(9) 0.1406(7) 0.053(7) Uiso 0.123(5) 1 d D . P A 2
F4A F 0.146(2) 0.0776(11) 0.2161(7) 0.25(3) Uiso 0.123(5) 1 d D . P A 2

loop_
_atom_site_aniso_label
_atom_site_aniso_U_11
_atom_site_aniso_U_22
_atom_site_aniso_U_33
_atom_site_aniso_U_23
_atom_site_aniso_U_13
_atom_site_aniso_U_12
Fe1 0.0420(3) 0.0502(4) 0.0377(3) -0.0082(3) 0.0003(2) -0.0091(3)
F10 0.0453(12) 0.0610(17) 0.0335(12) 0.0065(11) 0.0156(10) -0.0075(12)
F11 0.0321(11) 0.0526(16) 0.0555(14) 0.0098(12) 0.0135(10) 0.0063(11)
F12 0.0439(13) 0.0495(16) 0.0525(14) -0.0081(12) 0.0181(11) -0.0162(12)
F2 0.0468(13) 0.0281(13) 0.0843(18) -0.0034(13) 0.0163(12) 0.0003(11)
F14 0.0881(18) 0.0615(18) 0.0406(14) 0.0039(13) 0.0298(13) 0.0128(15)
F13 0.0555(15) 0.088(2) 0.0571(16) 0.0404(15) 0.0162(12) 0.0228(15)
F15 0.0698(17) 0.088(2) 0.0553(16) -0.0039(15) 0.0240(13) -0.0359(16)
F4 0.0565(19) 0.0329(18) 0.088(2) 0.0280(16) 0.0023(16) -0.0088(14)
F7 0.0469(15) 0.080(2) 0.0781(18) -0.0323(16) 0.0223(13) 0.0090(14)
N1 0.0246(15) 0.0320(18) 0.0290(16) 0.0008(14) 0.0080(12) -0.0022(14)
N2 0.0290(16) 0.0345(19) 0.0262(16) -0.0018(14) 0.0077(13) -0.0001(14)
F21 0.0513(15) 0.123(3) 0.0639(17) 0.0362(18) 0.0128(13) 0.0145(16)
F1 0.104(2) 0.060(2) 0.141(3) 0.0277(19) 0.093(2) 0.0363(17)
F3 0.0779(19) 0.0477(18) 0.104(2) -0.0001(16) -0.0432(17) 0.0115(15)
F6 0.0540(19) 0.047(2) 0.177(5) 0.020(2) 0.050(2) -0.0080(16)
C40 0.0303(19) 0.029(2) 0.0284(19) 0.0003(16) 0.0053(15) -0.0035(16)
C39 0.0302(19) 0.026(2) 0.0285(19) 0.0002(16) 0.0036(15) 0.0004(16)
C44 0.0216(17) 0.034(2) 0.031(2) 0.0031(17) 0.0086(15) 0.0012(16)
C47 0.0272(18) 0.032(2) 0.0279(19) 0.0054(17) 0.0049(15) 0.0023(16)
F8 0.147(3) 0.189(4) 0.0308(15) 0.007(2) 0.0200(17) 0.112(3)
C43 0.0261(18) 0.027(2) 0.0296(19) 0.0042(16) 0.0047(15) 0.0036(15)
C51 0.0297(19) 0.032(2) 0.029(2) -0.0010(17) 0.0045(15) -0.0032(16)
C21 0.0278(18) 0.035(2) 0.031(2) -0.0058(18) 0.0114(15) 0.0002(17)
C38 0.0241(18) 0.037(2) 0.0310(19) -0.0001(18) 0.0059(15) -0.0033(17)
F9 0.147(3) 0.093(3) 0.174(4) -0.100(3) 0.119(3) -0.077(2)
C48 0.0294(19) 0.031(2) 0.031(2) 0.0003(17) 0.0080(15) 0.0012(17)
C37 0.0279(18) 0.031(2) 0.0292(19) 0.0024(17) 0.0052(15) -0.0062(17)
C36 0.036(2) 0.027(2) 0.0276(19) -0.0009(16) 0.0017(15) 0.0011(17)
C56 0.0288(18) 0.031(2) 0.032(2) -0.0048(17) 0.0056(15) 0.0003(16)
C55 0.0284(18) 0.032(2) 0.0305(19) -0.0008(17) 0.0051(15) -0.0009(17)
C35 0.0316(19) 0.028(2) 0.0278(19) -0.0016(17) 0.0059(15) 0.0002(17)
C1 0.034(2) 0.027(2) 0.0275(18) -0.0001(17) 0.0083(15) -0.0037(17)
C45 0.0301(19) 0.029(2) 0.031(2) -0.0020(17) 0.0062(15) 0.0023(17)
C4 0.0266(19) 0.030(2) 0.035(2) -0.0047(17) 0.0051(16) 0.0000(16)
C9 0.035(2) 0.038(2) 0.029(2) -0.0036(18) 0.0085(16) -0.0045(18)
C011 0.036(2) 0.040(2) 0.035(2) -0.0019(19) 0.0115(16) -0.0026(19)
C13 0.0282(19) 0.044(3) 0.034(2) 0.0032(19) 0.0097(16) -0.0048(18)
F20 0.0558(17) 0.230(5) 0.116(3) 0.109(3) 0.0468(18) 0.038(2)
C53 0.0295(19) 0.035(2) 0.039(2) -0.0015(19) 0.0083(16) 0.0027(17)
F22 0.109(3) 0.078(3) 0.158(4) -0.043(3) 0.008(2) 0.015(2)
C50 0.037(2) 0.039(3) 0.033(2) 0.0017(19) 0.0074(17) -0.0034(19)
C52 0.0314(19) 0.032(2) 0.035(2) -0.0013(18) 0.0106(16) -0.0025(17)
C3 0.0259(19) 0.046(3) 0.031(2) -0.0038(19) 0.0037(16) -0.0025(18)
C17 0.0281(19) 0.036(2) 0.043(2) -0.0004(19) 0.0095(17) -0.0002(18)
C46 0.035(2) 0.031(2) 0.032(2) -0.0012(18) 0.0043(16) -0.0043(17)
C59 0.0237(18) 0.040(2) 0.032(2) -0.0017(19) 0.0037(15) 0.0068(17)
C42 0.029(2) 0.035(3) 0.055(3) -0.003(2) 0.0052(19) -0.0042(18)
C54 0.037(2) 0.032(2) 0.037(2) 0.0035(18) 0.0023(17) 0.0029(18)
C5 0.036(2) 0.032(2) 0.034(2) -0.0028(18) 0.0075(16) -0.0054(18)
F5 0.203(6) 0.088(3) 0.054(2) 0.001(2) -0.013(3) -0.105(4)
F17 0.073(3) 0.078(3) 0.200(5) -0.019(3) 0.099(3) -0.007(2)
C2 0.0291(19) 0.040(2) 0.0290(19) -0.0069(18) 0.0050(15) -0.0084(18)
C8 0.035(2) 0.047(3) 0.042(2) -0.003(2) 0.0136(18) 0.001(2)
C41 0.038(2) 0.040(3) 0.056(3) 0.004(2) 0.004(2) -0.011(2)
C6 0.046(2) 0.038(3) 0.040(2) 0.0057(19) 0.0095(19) 0.005(2)
C49 0.044(2) 0.045(3) 0.045(3) -0.010(2) 0.012(2) -0.003(2)
C60 0.0263(19) 0.055(3) 0.032(2) 0.008(2) 0.0025(15) 0.0022(19)
C58 0.031(2) 0.045(3) 0.043(2) 0.008(2) 0.0068(18) 0.004(2)
C22 0.042(2) 0.036(3) 0.055(3) 0.006(2) 0.021(2) 0.0024(19)
F19 0.223(5) 0.148(4) 0.058(2) 0.043(2) -0.005(2) -0.115(4)
C20 0.044(2) 0.060(3) 0.039(2) -0.011(2) 0.0213(19) -0.007(2)
C10 0.047(2) 0.034(2) 0.035(2) 0.0014(18) 0.0119(18) -0.0032(19)
F23 0.074(2) 0.193(5) 0.325(7) -0.210(5) 0.068(3) -0.052(3)
C25 0.054(2) 0.044(3) 0.035(2) 0.0003(19) 0.0212(19) -0.010(2)
C18 0.042(2) 0.044(3) 0.061(3) -0.008(2) 0.019(2) -0.001(2)
C61 0.027(2) 0.092(4) 0.030(2) 0.008(3) 0.0021(17) 0.002(2)
C64 0.034(2) 0.050(3) 0.037(2) -0.005(2) 0.0047(17) 0.0093(19)
C11 0.066(3) 0.047(3) 0.039(2) 0.006(2) 0.015(2) 0.002(2)
C57 0.052(3) 0.040(3) 0.049(3) 0.007(2) 0.015(2) 0.015(2)
C15 0.051(3) 0.064(3) 0.043(2) 0.005(2) 0.018(2) -0.002(2)
C19 0.048(2) 0.044(3) 0.058(3) -0.019(2) 0.019(2) -0.001(2)
C63 0.040(2) 0.071(4) 0.038(2) -0.018(2) 0.0012(19) 0.013(2)
C7 0.038(2) 0.049(3) 0.054(3) 0.003(2) 0.011(2) 0.009(2)
C30 0.052(3) 0.056(3) 0.040(2) -0.001(2) -0.003(2) -0.018(2)
C14 0.054(3) 0.043(3) 0.051(3) 0.004(2) 0.003(2) -0.005(2)
C62 0.036(2) 0.111(5) 0.032(2) -0.007(3) 0.0088(19) 0.009(3)
B026 0.030(2) 0.032(3) 0.028(2) -0.0018(19) 0.0077(17) 0.0035(19)
C27 0.071(3) 0.052(3) 0.051(3) 0.009(2) 0.015(2) 0.006(3)
C29 0.041(2) 0.051(3) 0.064(3) -0.009(3) -0.011(2) -0.003(2)
F16 0.198(5) 0.127(4) 0.178(5) 0.102(4) 0.146(5) 0.130(4)
C34 0.081(4) 0.065(4) 0.047(3) 0.020(3) -0.024(3) -0.032(3)
C31 0.069(3) 0.047(3) 0.072(4) -0.007(3) -0.018(3) -0.011(3)
F18 0.067(3) 0.264(7) 0.131(4) -0.144(5) 0.004(3) 0.040(4)
C12 0.070(3) 0.068(4) 0.056(3) -0.004(3) 0.024(2) -0.035(3)
C26 0.064(3) 0.070(4) 0.076(3) 0.009(3) 0.026(3) -0.022(3)
C24 0.061(3) 0.063(3) 0.048(3) 0.004(2) 0.015(2) -0.004(3)
C65 0.044(3) 0.142(6) 0.036(3) 0.030(3) 0.005(2) -0.016(3)
C66 0.063(4) 0.111(5) 0.073(4) -0.057(4) -0.001(3) 0.024(4)
C23 0.067(3) 0.054(3) 0.075(3) 0.012(3) 0.019(3) -0.013(3)
C32 0.055(3) 0.099(5) 0.088(4) -0.057(4) 0.000(3) -0.011(3)
F24 0.322(7) 0.145(4) 0.068(3) -0.062(3) 0.033(3) 0.021(4)
C33 0.083(4) 0.138(7) 0.043(3) -0.026(4) 0.013(3) -0.054(5)
C28 0.062(3) 0.083(5) 0.141(6) -0.037(4) -0.013(3) 0.009(3)

loop_
_atom_type_symbol
_atom_type_description
_atom_type_scat_dispersion_real
_atom_type_scat_dispersion_imag
_atom_type_scat_source
C C 0.0033 0.0016 'International Tables Vol C Tables 4.2.6.8 and 6.1.1.4'
B B 0.0013 0.0007 'International Tables Vol C Tables 4.2.6.8 and 6.1.1.4'
N N 0.0061 0.0033 'International Tables Vol C Tables 4.2.6.8 and 6.1.1.4'
F F 0.0171 0.0103 'International Tables Vol C Tables 4.2.6.8 and 6.1.1.4'
Fe Fe 0.3463 0.8444 'International Tables Vol C Tables 4.2.6.8 and 6.1.1.4'
H H 0.0000 0.0000 'International Tables Vol C Tables 4.2.6.8 and 6.1.1.4'

loop_
_geom_angle_atom_site_label_1
_geom_angle_atom_site_label_2
_geom_angle_atom_site_label_3
_geom_angle
_geom_angle_site_symmetry_1
_geom_angle_site_symmetry_3
_geom_angle_publ_flag
C1 Fe1 C34 147.04(18) . . ?
C1 Fe1 C33 146.04(18) . . ?
C34 Fe1 C33 37.5(2) . . ?
C1 Fe1 C30 132.50(15) . . ?
C34 Fe1 C30 68.91(18) . . ?
C33 Fe1 C30 80.90(19) . . ?
C1 Fe1 C31 131.43(17) . . ?
C34 Fe1 C31 81.36(19) . . ?
C33 Fe1 C31 68.5(2) . . ?
C30 Fe1 C31 38.01(18) . . ?
C1 Fe1 C32 137.81(18) . . ?
C34 Fe1 C32 68.3(2) . . ?
C33 Fe1 C32 37.9(2) . . ?
C30 Fe1 C32 68.3(2) . . ?
C31 Fe1 C32 37.8(2) . . ?
C1 Fe1 C29 139.69(16) . . ?
C34 Fe1 C29 38.34(19) . . ?
C33 Fe1 C29 68.4(2) . . ?
C30 Fe1 C29 38.12(17) . . ?
C31 Fe1 C29 68.85(19) . . ?
C32 Fe1 C29 81.08(19) . . ?
C1 N1 C2 110.9(3) . . ?
C1 N1 C4 122.2(3) . . ?
C2 N1 C4 126.5(3) . . ?
C1 N2 C3 111.4(3) . . ?
C1 N2 C21 120.5(3) . . ?
C3 N2 C21 128.1(3) . . ?
C39 C40 C35 122.7(3) . . ?
C39 C40 H40 118.7 . . ?
C35 C40 H40 118.7 . . ?
C38 C39 C40 120.1(3) . . ?
C38 C39 C42 117.8(3) . . ?
C40 C39 C42 122.1(3) . . ?
C45 C44 C43 122.3(3) . . ?
C45 C44 H44 118.9 . . ?
C43 C44 H44 118.9 . . ?
C46 C47 C48 120.5(3) . . ?
C46 C47 C50 120.8(3) . . ?
C48 C47 C50 118.6(3) . . ?
C44 C43 C48 115.3(3) . . ?
C44 C43 B026 124.4(3) . . ?
C48 C43 B026 120.0(3) . . ?
C56 C51 C52 115.0(3) . . ?
C56 C51 B026 121.8(3) . . ?
C52 C51 B026 123.1(3) . . ?
C17 C21 C011 123.4(3) . . ?
C17 C21 N2 118.8(3) . . ?
C011 C21 N2 117.7(3) . . ?
C37 C38 C39 118.8(3) . . ?
C37 C38 H38 120.6 . . ?
C39 C38 H38 120.6 . . ?
C47 C48 C43 122.7(3) . . ?
C47 C48 H48 118.6 . . ?
C43 C48 H48 118.6 . . ?
C38 C37 C36 120.6(3) . . ?
C38 C37 C41 120.0(3) . . ?
C36 C37 C41 119.4(3) . . ?
C37 C36 C35 122.2(3) . . ?
C37 C36 H36 118.9 . . ?
C35 C36 H36 118.9 . . ?
C55 C56 C51 123.1(3) . . ?
C55 C56 H56 118.5 . . ?
C51 C56 H56 118.5 . . ?
C54 C55 C56 120.3(3) . . ?
C54 C55 C58 119.2(3) . . ?
C56 C55 C58 120.4(3) . . ?
C40 C35 C36 115.5(3) . . ?
C40 C35 B026 121.8(3) . . ?
C36 C35 B026 122.3(3) . . ?
N2 C1 N1 104.2(3) . . ?
N2 C1 Fe1 125.3(3) . . ?
N1 C1 Fe1 130.5(2) . . ?
C46 C45 C44 121.1(3) . . ?
C46 C45 C49 119.7(3) . . ?
C44 C45 C49 119.3(3) . . ?
C5 C4 C9 123.5(3) . . ?
C5 C4 N1 117.7(3) . . ?
C9 C4 N1 118.8(3) . . ?
C8 C9 C4 116.4(3) . . ?
C8 C9 C13 121.3(3) . . ?
C4 C9 C13 122.2(3) . . ?
C20 C011 C21 116.5(4) . . ?
C20 C011 C25 120.4(3) . . ?
C21 C011 C25 123.1(3) . . ?
C9 C13 C15 113.0(3) . . ?
C9 C13 C14 112.0(3) . . ?
C15 C13 C14 110.2(3) . . ?
C9 C13 H13 107.1 . . ?
C15 C13 H13 107.1 . . ?
C14 C13 H13 107.1 . . ?
C54 C53 C52 120.7(3) . . ?
C54 C53 C57 120.1(3) . . ?
C52 C53 C57 119.2(3) . . ?
F11 C50 F12 106.1(3) . . ?
F11 C50 F10 106.0(3) . . ?
F12 C50 F10 106.1(3) . . ?
F11 C50 C47 112.3(3) . . ?
F12 C50 C47 113.4(3) . . ?
F10 C50 C47 112.5(3) . . ?
C53 C52 C51 122.6(3) . . ?
C53 C52 H52 118.7 . . ?
C51 C52 H52 118.7 . . ?
C2 C3 N2 106.7(3) . . ?
C2 C3 H3 126.6 . . ?
N2 C3 H3 126.6 . . ?
C18 C17 C21 117.0(4) . . ?
C18 C17 C22 120.7(4) . . ?
C21 C17 C22 122.3(3) . . ?
C45 C46 C47 118.1(3) . . ?
C45 C46 H46 121.0 . . ?
C47 C46 H46 121.0 . . ?
C64 C59 C60 116.4(3) . . ?
C64 C59 B026 120.4(4) . . ?
C60 C59 B026 123.1(3) . . ?
F1 C42 F2 107.6(3) . . ?
F1 C42 F3 105.5(3) . . ?
F2 C42 F3 103.2(3) . . ?
F1 C42 C39 113.9(3) . . ?
F2 C42 C39 114.3(3) . . ?
F3 C42 C39 111.4(3) . . ?
C53 C54 C55 118.4(3) . . ?
C53 C54 H54 120.8 . . ?
C55 C54 H54 120.8 . . ?
C6 C5 C4 117.2(3) . . ?
C6 C5 C10 120.5(3) . . ?
C4 C5 C10 122.2(3) . . ?
C3 C2 N1 106.8(3) . . ?
C3 C2 H2 126.6 . . ?
N1 C2 H2 126.6 . . ?
C7 C8 C9 121.5(4) . . ?
C7 C8 H8 119.3 . . ?
C9 C8 H8 119.3 . . ?
F5 C41 F4 108.8(4) . . ?
F5 C41 F6 104.8(4) . . ?
F4 C41 F6 102.2(4) . . ?
F6A C41 F5A 94.3(4) . . ?
F6A C41 F4A 94.3(4) . . ?
F5A C41 F4A 93.6(4) . . ?
F5 C41 C37 112.6(4) . . ?
F4 C41 C37 114.5(3) . . ?
F6 C41 C37 113.0(4) . . ?
F6A C41 C37 118.0(10) . . ?
F5A C41 C37 108.9(9) . . ?
F4A C41 C37 137.9(11) . . ?
C7 C6 C5 120.7(4) . . ?
C7 C6 H6 119.6 . . ?
C5 C6 H6 119.6 . . ?
F8 C49 F7 104.0(3) . . ?
F8 C49 F9 106.4(4) . . ?
F7 C49 F9 104.9(4) . . ?
F8 C49 C45 112.5(4) . . ?
F7 C49 C45 114.6(3) . . ?
F9 C49 C45 113.6(3) . . ?
C59 C60 C61 121.6(4) . . ?
C59 C60 H60 119.2 . . ?
C61 C60 H60 119.2 . . ?
F15 C58 F13 106.6(3) . . ?
F15 C58 F14 105.0(3) . . ?
F13 C58 F14 105.3(3) . . ?
F15 C58 C55 111.9(3) . . ?
F13 C58 C55 114.4(3) . . ?
F14 C58 C55 112.8(3) . . ?
C24 C22 C23 109.2(4) . . ?
C24 C22 C17 110.4(3) . . ?
C23 C22 C17 112.4(4) . . ?
C24 C22 H22 108.2 . . ?
C23 C22 H22 108.2 . . ?
C17 C22 H22 108.2 . . ?
C19 C20 C011 121.8(4) . . ?
C19 C20 H20 119.1 . . ?
C011 C20 H20 119.1 . . ?
C5 C10 C12 109.4(3) . . ?
C5 C10 C11 112.5(3) . . ?
C12 C10 C11 110.8(4) . . ?
C5 C10 H10 108.0 . . ?
C12 C10 H10 108.0 . . ?
C11 C10 H10 108.0 . . ?
C27 C25 C011 111.9(3) . . ?
C27 C25 C26 109.5(3) . . ?
C011 C25 C26 110.9(4) . . ?
C27 C25 H25 108.1 . . ?
C011 C25 H25 108.1 . . ?
C26 C25 H25 108.1 . . ?
C19 C18 C17 121.3(4) . . ?
C19 C18 H18 119.3 . . ?
C17 C18 H18 119.3 . . ?
C62 C61 C60 120.3(5) . . ?
C62 C61 C65 119.4(4) . . ?
C60 C61 C65 120.3(5) . . ?
C63 C64 C59 122.8(4) . . ?
C63 C64 H64 118.6 . . ?
C59 C64 H64 118.6 . . ?
C10 C11 H11A 109.5 . . ?
C10 C11 H11B 109.5 . . ?
H11A C11 H11B 109.5 . . ?
C10 C11 H11C 109.5 . . ?
H11A C11 H11C 109.5 . . ?
H11B C11 H11C 109.5 . . ?
F16A C57 F17A 97.7(11) . . ?
F17 C57 F18 107.1(5) . . ?
F17 C57 F16 105.4(5) . . ?
F18 C57 F16 105.0(5) . . ?
F16A C57 F18A 100.2(12) . . ?
F17A C57 F18A 108.6(12) . . ?
F16A C57 C53 117.4(8) . . ?
F17 C57 C53 113.9(4) . . ?
F17A C57 C53 115.7(8) . . ?
F18 C57 C53 112.0(4) . . ?
F16 C57 C53 112.7(4) . . ?
F18A C57 C53 114.8(8) . . ?
C13 C15 H15A 109.5 . . ?
C13 C15 H15B 109.5 . . ?
H15A C15 H15B 109.5 . . ?
C13 C15 H15C 109.5 . . ?
H15A C15 H15C 109.5 . . ?
H15B C15 H15C 109.5 . . ?
C20 C19 C18 119.9(4) . . ?
C20 C19 H19 120.0 . . ?
C18 C19 H19 120.0 . . ?
C64 C63 C62 119.9(4) . . ?
C64 C63 C66 118.2(5) . . ?
C62 C63 C66 121.8(5) . . ?
C8 C7 C6 120.6(4) . . ?
C8 C7 H7 119.7 . . ?
C6 C7 H7 119.7 . . ?
C31 C30 C29 120.5(4) . . ?
C31 C30 Fe1 71.2(3) . . ?
C29 C30 Fe1 71.3(3) . . ?
C31 C30 H30 119.8 . . ?
C29 C30 H30 119.8 . . ?
Fe1 C30 H30 130.4 . . ?
C13 C14 H14A 109.5 . . ?
C13 C14 H14B 109.5 . . ?
H14A C14 H14B 109.5 . . ?
C13 C14 H14C 109.5 . . ?
H14A C14 H14C 109.5 . . ?
H14B C14 H14C 109.5 . . ?
C61 C62 C63 118.8(4) . . ?
C61 C62 H62 120.6 . . ?
C63 C62 H62 120.6 . . ?
C35 B026 C43 113.3(3) . . ?
C35 B026 C51 111.9(3) . . ?
C43 B026 C51 104.5(3) . . ?
C35 B026 C59 104.3(3) . . ?
C43 B026 C59 112.6(3) . . ?
C51 B026 C59 110.4(3) . . ?
C25 C27 H27A 109.5 . . ?
C25 C27 H27B 109.5 . . ?
H27A C27 H27B 109.5 . . ?
C25 C27 H27C 109.5 . . ?
H27A C27 H27C 109.5 . . ?
H27B C27 H27C 109.5 . . ?
C30 C29 C34 118.9(5) . . ?
C30 C29 C28 120.9(5) . . ?
C34 C29 C28 120.2(5) . . ?
C30 C29 Fe1 70.6(2) . . ?
C34 C29 Fe1 70.2(3) . . ?
C28 C29 Fe1 128.8(3) . . ?
C33 C34 C29 120.2(5) . . ?
C33 C34 Fe1 71.3(3) . . ?
C29 C34 Fe1 71.5(2) . . ?
C33 C34 H34 119.9 . . ?
C29 C34 H34 119.9 . . ?
Fe1 C34 H34 129.8 . . ?
C32 C31 C30 119.6(5) . . ?
C32 C31 Fe1 71.2(3) . . ?
C30 C31 Fe1 70.8(3) . . ?
C32 C31 H31 120.2 . . ?
C30 C31 H31 120.2 . . ?
Fe1 C31 H31 130.3 . . ?
C10 C12 H12A 109.5 . . ?
C10 C12 H12B 109.5 . . ?
H12A C12 H12B 109.5 . . ?
C10 C12 H12C 109.5 . . ?
H12A C12 H12C 109.5 . . ?
H12B C12 H12C 109.5 . . ?
C25 C26 H26A 109.5 . . ?
C25 C26 H26B 109.5 . . ?
H26A C26 H26B 109.5 . . ?
C25 C26 H26C 109.5 . . ?
H26A C26 H26C 109.5 . . ?
H26B C26 H26C 109.5 . . ?
C22 C24 H24A 109.5 . . ?
C22 C24 H24B 109.5 . . ?
H24A C24 H24B 109.5 . . ?
C22 C24 H24C 109.5 . . ?
H24A C24 H24C 109.5 . . ?
H24B C24 H24C 109.5 . . ?
F21 C65 F19 106.8(6) . . ?
F21 C65 F20 104.4(4) . . ?
F19 C65 F20 106.5(5) . . ?
F21 C65 C61 113.6(4) . . ?
F19 C65 C61 113.6(4) . . ?
F20 C65 C61 111.2(5) . . ?
F23 C66 F22 108.8(7) . . ?
F23 C66 F24 108.5(5) . . ?
F22 C66 F24 98.8(5) . . ?
F23 C66 C63 115.3(4) . . ?
F22 C66 C63 112.4(4) . . ?
F24 C66 C63 111.8(6) . . ?
C22 C23 H23A 109.5 . . ?
C22 C23 H23B 109.5 . . ?
H23A C23 H23B 109.5 . . ?
C22 C23 H23C 109.5 . . ?
H23A C23 H23C 109.5 . . ?
H23B C23 H23C 109.5 . . ?
C31 C32 C33 119.9(6) . . ?
C31 C32 Fe1 71.0(3) . . ?
C33 C32 Fe1 70.5(3) . . ?
C31 C32 H32 120.1 . . ?
C33 C32 H32 120.1 . . ?
Fe1 C32 H32 131.2 . . ?
C34 C33 C32 120.9(5) . . ?
C34 C33 Fe1 71.2(3) . . ?
C32 C33 Fe1 71.6(3) . . ?
C34 C33 H33 119.5 . . ?
C32 C33 H33 119.5 . . ?
Fe1 C33 H33 130.3 . . ?
C29 C28 H28A 109.5 . . ?
C29 C28 H28B 109.5 . . ?
H28A C28 H28B 109.5 . . ?
C29 C28 H28C 109.5 . . ?
H28A C28 H28C 109.5 . . ?
H28B C28 H28C 109.5 . . ?

loop_
_geom_bond_atom_site_label_1
_geom_bond_atom_site_label_2
_geom_bond_distance
_geom_bond_site_symmetry_2
_geom_bond_publ_flag
Fe1 C1 2.034(4) . ?
Fe1 C34 2.139(4) . ?
Fe1 C33 2.141(5) . ?
Fe1 C30 2.148(4) . ?
Fe1 C31 2.153(5) . ?
Fe1 C32 2.155(5) . ?
Fe1 C29 2.156(4) . ?
F10 C50 1.353(4) . ?
F11 C50 1.345(4) . ?
F12 C50 1.350(4) . ?
F2 C42 1.326(4) . ?
F14 C58 1.337(5) . ?
F13 C58 1.332(4) . ?
F15 C58 1.331(4) . ?
F4 C41 1.314(5) . ?
F7 C49 1.311(4) . ?
N1 C1 1.368(4) . ?
N1 C2 1.383(4) . ?
N1 C4 1.455(4) . ?
N2 C1 1.350(4) . ?
N2 C3 1.386(4) . ?
N2 C21 1.457(4) . ?
F21 C65 1.309(5) . ?
F1 C42 1.300(4) . ?
F3 C42 1.354(4) . ?
F6 C41 1.339(5) . ?
C40 C39 1.393(5) . ?
C40 C35 1.401(5) . ?
C40 H40 0.9500 . ?
C39 C38 1.392(5) . ?
C39 C42 1.489(5) . ?
C44 C45 1.391(5) . ?
C44 C43 1.395(5) . ?
C44 H44 0.9500 . ?
C47 C46 1.385(5) . ?
C47 C48 1.386(5) . ?
C47 C50 1.492(5) . ?
F8 C49 1.311(5) . ?
C43 C48 1.405(5) . ?
C43 B026 1.644(5) . ?
C51 C56 1.398(5) . ?
C51 C52 1.400(5) . ?
C51 B026 1.645(6) . ?
C21 C17 1.393(5) . ?
C21 C011 1.404(5) . ?
C38 C37 1.378(5) . ?
C38 H38 0.9500 . ?
F9 C49 1.318(5) . ?
C48 H48 0.9500 . ?
C37 C36 1.399(5) . ?
C37 C41 1.481(5) . ?
C36 C35 1.403(5) . ?
C36 H36 0.9500 . ?
C56 C55 1.384(5) . ?
C56 H56 0.9500 . ?
C55 C54 1.384(5) . ?
C55 C58 1.486(5) . ?
C35 B026 1.642(5) . ?
C45 C46 1.382(5) . ?
C45 C49 1.491(5) . ?
C4 C5 1.399(5) . ?
C4 C9 1.405(5) . ?
C9 C8 1.395(5) . ?
C9 C13 1.520(5) . ?
C011 C20 1.389(5) . ?
C011 C25 1.524(6) . ?
C13 C15 1.525(5) . ?
C13 C14 1.532(5) . ?
C13 H13 1.0000 . ?
F20 C65 1.342(5) . ?
C53 C54 1.380(5) . ?
C53 C52 1.387(5) . ?
C53 C57 1.508(5) . ?
F22 C66 1.289(6) . ?
C52 H52 0.9500 . ?
C3 C2 1.346(5) . ?
C3 H3 0.9500 . ?
C17 C18 1.388(5) . ?
C17 C22 1.531(5) . ?
C46 H46 0.9500 . ?
C59 C64 1.391(5) . ?
C59 C60 1.401(5) . ?
C59 B026 1.647(5) . ?
C54 H54 0.9500 . ?
C5 C6 1.391(5) . ?
C5 C10 1.524(5) . ?
F5 C41 1.311(5) . ?
F17 C57 1.273(5) . ?
C2 H2 0.9500 . ?
C8 C7 1.376(5) . ?
C8 H8 0.9500 . ?
C41 F6A 1.462(5) . ?
C41 F5A 1.474(5) . ?
C41 F4A 1.475(5) . ?
C6 C7 1.389(5) . ?
C6 H6 0.9500 . ?
C60 C61 1.403(5) . ?
C60 H60 0.9500 . ?
C22 C24 1.517(6) . ?
C22 C23 1.527(6) . ?
C22 H22 1.0000 . ?
F19 C65 1.320(7) . ?
C20 C19 1.375(6) . ?
C20 H20 0.9500 . ?
C10 C12 1.528(6) . ?
C10 C11 1.533(5) . ?
C10 H10 1.0000 . ?
F23 C66 1.245(6) . ?
C25 C27 1.521(6) . ?
C25 C26 1.543(5) . ?
C25 H25 1.0000 . ?
C18 C19 1.384(6) . ?
C18 H18 0.9500 . ?
C61 C62 1.391(7) . ?
C61 C65 1.493(7) . ?
C64 C63 1.391(5) . ?
C64 H64 0.9500 . ?
C11 H11A 0.9800 . ?
C11 H11B 0.9800 . ?
C11 H11C 0.9800 . ?
C57 F16A 1.233(17) . ?
C57 F17A 1.288(16) . ?
C57 F18 1.289(6) . ?
C57 F16 1.305(5) . ?
C57 F18A 1.362(17) . ?
C15 H15A 0.9800 . ?
C15 H15B 0.9800 . ?
C15 H15C 0.9800 . ?
C19 H19 0.9500 . ?
C63 C62 1.393(7) . ?
C63 C66 1.483(7) . ?
C7 H7 0.9500 . ?
C30 C31 1.400(7) . ?
C30 C29 1.406(6) . ?
C30 H30 0.9500 . ?
C14 H14A 0.9800 . ?
C14 H14B 0.9800 . ?
C14 H14C 0.9800 . ?
C62 H62 0.9500 . ?
C27 H27A 0.9800 . ?
C27 H27B 0.9800 . ?
C27 H27C 0.9800 . ?
C29 C34 1.410(7) . ?
C29 C28 1.489(7) . ?
C34 C33 1.375(8) . ?
C34 H34 0.9500 . ?
C31 C32 1.395(8) . ?
C31 H31 0.9500 . ?
C12 H12A 0.9800 . ?
C12 H12B 0.9800 . ?
C12 H12C 0.9800 . ?
C26 H26A 0.9800 . ?
C26 H26B 0.9800 . ?
C26 H26C 0.9800 . ?
C24 H24A 0.9800 . ?
C24 H24B 0.9800 . ?
C24 H24C 0.9800 . ?
C66 F24 1.334(7) . ?
C23 H23A 0.9800 . ?
C23 H23B 0.9800 . ?
C23 H23C 0.9800 . ?
C32 C33 1.395(9) . ?
C32 H32 0.9500 . ?
C33 H33 0.9500 . ?
C28 H28A 0.9800 . ?
C28 H28B 0.9800 . ?
C28 H28C 0.9800 . ?
